data_4104888
loop_
_publ_author_name
'Liezel A. Labios'
'Matthew D. Millard'
'Arnold L. Rheingold'
'Joshua S. Figueroa'

_publ_section_title
;
 Bond Activation, Substrate Addition and Catalysis by an Isolable
 Two-Coordinate Pd(0) Bis-Isocyanide Monomer
;
_journal_name_full 'Journal of the American Chemical Society'
_journal_page_first 11318
_journal_page_last 11319
_journal_paper_doi 10.1021/ja905338x
_journal_volume 131
_journal_year 2009
_chemical_formula_sum 'C62 H74 N2 O2 Pd'
_chemical_formula_weight 985.63
_chemical_name_common (O2)Pd(CNArDipp2)2
_chemical_name_systematic
; 
 ? 
;
_space_group_IT_number 4
_symmetry_cell_setting monoclinic
_symmetry_space_group_name_Hall 'P 2yb'
_symmetry_space_group_name_H-M 'P 1 21 1'
_atom_sites_solution_hydrogens geom
_atom_sites_solution_primary direct
_atom_sites_solution_secondary difmap
_audit_creation_method SHELXL-97
_cell_angle_alpha 90.00
_cell_angle_beta 95.637(2)
_cell_angle_gamma 90.00
_cell_formula_units_Z 2
_cell_length_a 12.2850(4)
_cell_length_b 16.4373(6)
_cell_length_c 13.7484(5)
_cell_measurement_reflns_used 9845
_cell_measurement_temperature 102(2)
_cell_measurement_theta_max 58.96
_cell_measurement_theta_min 3.62
_cell_volume 2762.82(17)
_computing_cell_refinement 'Bruker SAINT'
_computing_data_collection 'Bruker APEX2'
_computing_data_reduction 'Bruker SAINT'
_computing_molecular_graphics 'Bruker SHELXTL'
_computing_publication_material 'Bruker SHELXTL'
_computing_structure_refinement 'SHELXL-97 (Sheldrick, 1997)'
_computing_structure_solution 'SHELXS-97 (Sheldrick, 1990)'
_diffrn_ambient_temperature 102(2)
_diffrn_measured_fraction_theta_full 0.986
_diffrn_measured_fraction_theta_max 0.986
_diffrn_measurement_device_type 'Bruker APEX-II CCD'
_diffrn_measurement_method '\f and \w scans'
_diffrn_radiation_monochromator graphite
_diffrn_radiation_source 'fine-focus sealed tube'
_diffrn_radiation_type CuK\a
_diffrn_radiation_wavelength 1.54178
_diffrn_reflns_av_R_equivalents 0.0365
_diffrn_reflns_av_sigmaI/netI 0.0661
_diffrn_reflns_limit_h_max 13
_diffrn_reflns_limit_h_min -13
_diffrn_reflns_limit_k_max 18
_diffrn_reflns_limit_k_min -14
_diffrn_reflns_limit_l_max 15
_diffrn_reflns_limit_l_min -15
_diffrn_reflns_number 13742
_diffrn_reflns_theta_full 58.96
_diffrn_reflns_theta_max 58.96
_diffrn_reflns_theta_min 3.23
_diffrn_standards_number 0
_exptl_absorpt_coefficient_mu 3.024
_exptl_absorpt_correction_T_max 0.9704
_exptl_absorpt_correction_T_min 0.5830
_exptl_absorpt_correction_type multi-scan
_exptl_absorpt_process_details SADABS
_exptl_crystal_colour Yellow
_exptl_crystal_density_diffrn 1.185
_exptl_crystal_density_meas 0
_exptl_crystal_description Plate
_exptl_crystal_F_000 1044
_exptl_crystal_size_max 0.20
_exptl_crystal_size_mid 0.05
_exptl_crystal_size_min 0.01
_refine_diff_density_max 0.332
_refine_diff_density_min -0.354
_refine_diff_density_rms 0.064
_refine_ls_abs_structure_details 'Flack H D (1983), Acta Cryst. A39, 876-881'
_refine_ls_abs_structure_Flack 0.009(6)
_refine_ls_extinction_method none
_refine_ls_goodness_of_fit_ref 1.035
_refine_ls_hydrogen_treatment constr
_refine_ls_matrix_type full
_refine_ls_number_parameters 604
_refine_ls_number_reflns 6531
_refine_ls_number_restraints 1
_refine_ls_restrained_S_all 1.035
_refine_ls_R_factor_all 0.0311
_refine_ls_R_factor_gt 0.0268
_refine_ls_shift/su_max 0.002
_refine_ls_shift/su_mean 0.000
_refine_ls_structure_factor_coef Fsqd
_refine_ls_weighting_details 'calc w=1/[\s^2^(Fo^2^)+(0.0327P)^2^+0.0000P] where P=(Fo^2^+2Fc^2^)/3'
_refine_ls_weighting_scheme calc
_refine_ls_wR_factor_gt 0.0622
_refine_ls_wR_factor_ref 0.0786
_reflns_number_gt 6073
_reflns_number_total 6531
_reflns_threshold_expression >2sigma(I)
_cod_data_source_file ja905338x_si_002_6.cif
_cod_data_source_block jfig177
_cod_database_code 4104888

loop_
_symmetry_equiv_pos_as_xyz
'x, y, z'
'-x, y+1/2, -z'

loop_
_atom_site_label
_atom_site_type_symbol
_atom_site_fract_x
_atom_site_fract_y
_atom_site_fract_z
_atom_site_U_iso_or_equiv
_atom_site_adp_type
_atom_site_occupancy
_atom_site_symmetry_multiplicity
_atom_site_calc_flag
_atom_site_refinement_flags
Pd1 Pd 0.744333(18) 0.755727(16) 0.617332(17) 0.01590(9) Uani 1 1 d .
O1 O 0.7557(2) 0.68251(19) 0.5038(2) 0.0260(7) Uani 1 1 d .
C1 C 0.7014(3) 0.8669(3) 0.5733(3) 0.0173(9) Uani 1 1 d .
N1 N 0.6735(3) 0.9285(2) 0.5387(2) 0.0173(7) Uani 1 1 d .
C2 C 0.7617(3) 0.7701(3) 0.7610(3) 0.0183(10) Uani 1 1 d .
O2 O 0.7799(2) 0.64056(18) 0.5931(2) 0.0245(7) Uani 1 1 d .
N2 N 0.7842(2) 0.7671(3) 0.8437(2) 0.0162(8) Uani 1 1 d .
C3 C 0.8306(2) 0.7568(4) 0.9399(2) 0.0152(7) Uani 1 1 d .
C4 C 0.7800(3) 0.7056(2) 1.0015(3) 0.0157(9) Uani 1 1 d .
C5 C 0.8314(3) 0.6935(3) 1.0951(3) 0.0199(9) Uani 1 1 d .
H5A H 0.7984 0.6596 1.1398 0.024 Uiso 1 1 calc R
C6 C 0.9309(3) 0.7309(3) 1.1230(3) 0.0195(10) Uani 1 1 d .
H6A H 0.9671 0.7204 1.1860 0.023 Uiso 1 1 calc R
C7 C 0.9781(3) 0.7832(2) 1.0606(3) 0.0181(10) Uani 1 1 d .
H7A H 1.0452 0.8095 1.0818 0.022 Uiso 1 1 calc R
C8 C 0.9286(3) 0.7978(3) 0.9674(3) 0.0156(8) Uani 1 1 d .
C9 C 0.9756(3) 0.8548(3) 0.8970(3) 0.0168(9) Uani 1 1 d .
C10 C 0.9493(3) 0.9372(3) 0.8977(3) 0.0205(9) Uani 1 1 d .
C11 C 0.8706(3) 0.9718(3) 0.9661(3) 0.0235(9) Uani 1 1 d .
H11A H 0.8540 0.9276 1.0126 0.028 Uiso 1 1 calc R
C12 C 0.9184(4) 1.0427(3) 1.0259(4) 0.0460(14) Uani 1 1 d .
H12A H 0.9871 1.0260 1.0627 0.069 Uiso 1 1 calc R
H12B H 0.8665 1.0603 1.0715 0.069 Uiso 1 1 calc R
H12C H 0.9324 1.0878 0.9823 0.069 Uiso 1 1 calc R
C13 C 0.7634(5) 0.9961(5) 0.9082(5) 0.0466(18) Uani 1 1 d .
H13A H 0.7132 1.0180 0.9528 0.070 Uiso 1 1 calc R
H13B H 0.7303 0.9483 0.8745 0.070 Uiso 1 1 calc R
H13C H 0.7778 1.0377 0.8599 0.070 Uiso 1 1 calc R
C14 C 0.9941(3) 0.9894(3) 0.8329(3) 0.0254(10) Uani 1 1 d .
H14A H 0.9791 1.0460 0.8349 0.030 Uiso 1 1 calc R
C15 C 1.0603(4) 0.9595(3) 0.7657(4) 0.0307(11) Uani 1 1 d .
H15A H 1.0899 0.9955 0.7210 0.037 Uiso 1 1 calc R
C16 C 1.0837(4) 0.8771(3) 0.7634(3) 0.0269(10) Uani 1 1 d .
H16A H 1.1278 0.8570 0.7157 0.032 Uiso 1 1 calc R
C17 C 1.0440(3) 0.8236(3) 0.8290(3) 0.0201(9) Uani 1 1 d .
C18 C 1.0763(3) 0.7346(3) 0.8293(3) 0.0206(11) Uani 1 1 d .
H18A H 1.0279 0.7045 0.8714 0.025 Uiso 1 1 calc R
C19 C 1.1946(3) 0.7273(3) 0.8765(3) 0.0287(10) Uani 1 1 d .
H19A H 1.2169 0.6700 0.8776 0.043 Uiso 1 1 calc R
H19B H 1.1992 0.7483 0.9435 0.043 Uiso 1 1 calc R
H19C H 1.2432 0.7589 0.8384 0.043 Uiso 1 1 calc R
C20 C 1.0646(4) 0.6954(3) 0.7282(3) 0.0336(11) Uani 1 1 d .
H20A H 0.9887 0.7006 0.6993 0.050 Uiso 1 1 calc R
H20B H 1.0842 0.6377 0.7340 0.050 Uiso 1 1 calc R
H20C H 1.1133 0.7228 0.6862 0.050 Uiso 1 1 calc R
C21 C 0.6719(3) 0.6658(3) 0.9680(3) 0.0190(9) Uani 1 1 d .
C22 C 0.6706(3) 0.5859(3) 0.9320(3) 0.0250(10) Uani 1 1 d .
C23 C 0.7745(4) 0.5384(3) 0.9233(4) 0.0285(12) Uani 1 1 d .
H23A H 0.8349 0.5668 0.9640 0.034 Uiso 1 1 calc R
C24 C 0.7684(4) 0.4516(3) 0.9620(5) 0.0463(14) Uani 1 1 d .
H24A H 0.7499 0.4529 1.0297 0.069 Uiso 1 1 calc R
H24B H 0.8393 0.4248 0.9594 0.069 Uiso 1 1 calc R
H24C H 0.7120 0.4213 0.9216 0.069 Uiso 1 1 calc R
C25 C 0.8039(5) 0.5382(4) 0.8180(4) 0.0481(14) Uani 1 1 d .
H25A H 0.8072 0.5943 0.7944 0.072 Uiso 1 1 calc R
H25B H 0.7482 0.5081 0.7768 0.072 Uiso 1 1 calc R
H25C H 0.8753 0.5121 0.8153 0.072 Uiso 1 1 calc R
C26 C 0.5702(4) 0.5518(3) 0.8999(4) 0.0356(12) Uani 1 1 d .
H26A H 0.5677 0.4983 0.8737 0.043 Uiso 1 1 calc R
C27 C 0.4743(4) 0.5939(3) 0.9053(4) 0.0400(13) Uani 1 1 d .
H27A H 0.4062 0.5693 0.8837 0.048 Uiso 1 1 calc R
C28 C 0.4773(4) 0.6716(4) 0.9419(4) 0.0323(13) Uani 1 1 d .
H28A H 0.4106 0.7000 0.9462 0.039 Uiso 1 1 calc R
C29 C 0.5754(4) 0.7097(3) 0.9727(3) 0.0243(12) Uani 1 1 d .
C30 C 0.5726(4) 0.7964(3) 1.0103(4) 0.0277(12) Uani 1 1 d .
H30A H 0.6500 0.8153 1.0235 0.033 Uiso 1 1 calc R
C31 C 0.5146(5) 0.8548(4) 0.9352(4) 0.0404(15) Uani 1 1 d .
H31A H 0.5149 0.9098 0.9627 0.061 Uiso 1 1 calc R
H31B H 0.4389 0.8369 0.9189 0.061 Uiso 1 1 calc R
H31C H 0.5528 0.8551 0.8759 0.061 Uiso 1 1 calc R
C32 C 0.5214(4) 0.8000(4) 1.1056(4) 0.0405(12) Uani 1 1 d .
H32A H 0.5594 0.7621 1.1524 0.061 Uiso 1 1 calc R
H32B H 0.4441 0.7848 1.0944 0.061 Uiso 1 1 calc R
H32C H 0.5276 0.8554 1.1320 0.061 Uiso 1 1 calc R
C37 C 0.6262(3) 0.9950(2) 0.4861(3) 0.0158(8) Uani 1 1 d .
C38 C 0.6920(3) 1.0432(3) 0.4331(3) 0.0162(8) Uani 1 1 d .
C39 C 0.8133(3) 1.0288(3) 0.4348(3) 0.0180(9) Uani 1 1 d .
C40 C 0.8502(3) 0.9642(3) 0.3809(3) 0.0213(9) Uani 1 1 d .
C41 C 0.7725(4) 0.9103(3) 0.3158(3) 0.0246(10) Uani 1 1 d .
H41A H 0.6968 0.9205 0.3337 0.030 Uiso 1 1 calc R
C42 C 0.7957(4) 0.8198(3) 0.3283(4) 0.0334(11) Uani 1 1 d .
H42A H 0.7430 0.7888 0.2848 0.050 Uiso 1 1 calc R
H42B H 0.7889 0.8041 0.3963 0.050 Uiso 1 1 calc R
H42C H 0.8700 0.8081 0.3121 0.050 Uiso 1 1 calc R
C43 C 0.7758(4) 0.9358(3) 0.2092(3) 0.0371(12) Uani 1 1 d .
H43A H 0.7259 0.9013 0.1672 0.056 Uiso 1 1 calc R
H43B H 0.8504 0.9296 0.1908 0.056 Uiso 1 1 calc R
H43C H 0.7531 0.9928 0.2014 0.056 Uiso 1 1 calc R
C44 C 0.9625(3) 0.9518(3) 0.3819(3) 0.0296(10) Uani 1 1 d .
H44A H 0.9887 0.9076 0.3464 0.035 Uiso 1 1 calc R
C45 C 1.0360(4) 1.0028(3) 0.4337(4) 0.0362(12) Uani 1 1 d .
H45A H 1.1123 0.9936 0.4332 0.043 Uiso 1 1 calc R
C46 C 0.9993(3) 1.0673(3) 0.4864(3) 0.0298(11) Uani 1 1 d .
H46A H 1.0506 1.1024 0.5213 0.036 Uiso 1 1 calc R
C47 C 0.8871(3) 1.0810(3) 0.4887(3) 0.0222(9) Uani 1 1 d .
C48 C 0.8491(3) 1.1496(3) 0.5500(3) 0.0248(10) Uani 1 1 d .
H48A H 0.7761 1.1674 0.5187 0.030 Uiso 1 1 calc R
C49 C 0.8321(6) 1.1197(4) 0.6521(4) 0.0584(17) Uani 1 1 d .
H49A H 0.7841 1.0719 0.6473 0.088 Uiso 1 1 calc R
H49B H 0.7984 1.1629 0.6880 0.088 Uiso 1 1 calc R
H49C H 0.9029 1.1049 0.6867 0.088 Uiso 1 1 calc R
C50 C 0.9218(5) 1.2238(4) 0.5576(5) 0.066(2) Uani 1 1 d .
H50A H 0.8904 1.2650 0.5982 0.099 Uiso 1 1 calc R
H50B H 0.9275 1.2461 0.4921 0.099 Uiso 1 1 calc R
H50C H 0.9948 1.2087 0.5873 0.099 Uiso 1 1 calc R
C51 C 0.6402(3) 1.1037(3) 0.3746(3) 0.0205(9) Uani 1 1 d .
H51A H 0.6823 1.1370 0.3360 0.025 Uiso 1 1 calc R
C52 C 0.5287(3) 1.1161(3) 0.3718(3) 0.0212(9) Uani 1 1 d .
H52A H 0.4954 1.1581 0.3319 0.025 Uiso 1 1 calc R
C53 C 0.4648(3) 1.0678(3) 0.4265(3) 0.0209(9) Uani 1 1 d .
H53A H 0.3882 1.0771 0.4240 0.025 Uiso 1 1 calc R
C54 C 0.5125(4) 1.0057(3) 0.4847(3) 0.0168(10) Uani 1 1 d .
C55 C 0.4481(3) 0.9480(3) 0.5413(3) 0.0187(9) Uani 1 1 d .
C56 C 0.4149(3) 0.9707(3) 0.6323(3) 0.0194(9) Uani 1 1 d .
C57 C 0.4367(3) 1.0553(3) 0.6742(3) 0.0206(9) Uani 1 1 d .
H57A H 0.4560 1.0916 0.6200 0.025 Uiso 1 1 calc R
C58 C 0.3368(4) 1.0909(3) 0.7157(4) 0.0331(11) Uani 1 1 d .
H58A H 0.2751 1.0917 0.6648 0.050 Uiso 1 1 calc R
H58B H 0.3529 1.1466 0.7384 0.050 Uiso 1 1 calc R
H58C H 0.3179 1.0575 0.7706 0.050 Uiso 1 1 calc R
C59 C 0.5347(4) 1.0530(4) 0.7523(4) 0.0441(13) Uani 1 1 d .
H59A H 0.5980 1.0296 0.7242 0.066 Uiso 1 1 calc R
H59B H 0.5166 1.0194 0.8074 0.066 Uiso 1 1 calc R
H59C H 0.5521 1.1083 0.7752 0.066 Uiso 1 1 calc R
C60 C 0.3643(4) 0.9125(3) 0.6862(4) 0.0282(11) Uani 1 1 d .
H60A H 0.3423 0.9266 0.7484 0.034 Uiso 1 1 calc R
C61 C 0.3456(4) 0.8348(3) 0.6507(4) 0.0300(11) Uani 1 1 d .
H61A H 0.3129 0.7956 0.6894 0.036 Uiso 1 1 calc R
C62 C 0.3741(4) 0.8135(3) 0.5594(4) 0.0295(11) Uani 1 1 d .
H62A H 0.3589 0.7603 0.5348 0.035 Uiso 1 1 calc R
C63 C 0.4251(3) 0.8698(3) 0.5033(3) 0.0225(9) Uani 1 1 d .
C64 C 0.4492(4) 0.8464(3) 0.3999(3) 0.0263(10) Uani 1 1 d .
H64A H 0.5079 0.8837 0.3807 0.032 Uiso 1 1 calc R
C65 C 0.4904(3) 0.7594(4) 0.3919(3) 0.0306(9) Uani 1 1 d .
H65A H 0.5046 0.7483 0.3243 0.046 Uiso 1 1 calc R
H65B H 0.4349 0.7214 0.4113 0.046 Uiso 1 1 calc R
H65C H 0.5581 0.7524 0.4351 0.046 Uiso 1 1 calc R
C66 C 0.3490(5) 0.8604(4) 0.3296(4) 0.0503(16) Uani 1 1 d .
H66A H 0.3649 0.8456 0.2634 0.075 Uiso 1 1 calc R
H66B H 0.3281 0.9179 0.3310 0.075 Uiso 1 1 calc R
H66C H 0.2888 0.8267 0.3487 0.075 Uiso 1 1 calc R

loop_
_atom_site_aniso_label
_atom_site_aniso_U_11
_atom_site_aniso_U_22
_atom_site_aniso_U_33
_atom_site_aniso_U_23
_atom_site_aniso_U_13
_atom_site_aniso_U_12
Pd1 0.01654(13) 0.01544(14) 0.01563(13) 0.00257(17) 0.00116(8) 0.00144(16)
O1 0.0342(16) 0.0232(17) 0.0211(15) -0.0018(13) 0.0048(12) 0.0069(13)
C1 0.016(2) 0.019(3) 0.018(2) 0.0003(18) 0.0022(17) -0.0002(17)
N1 0.0180(16) 0.017(2) 0.0173(17) -0.0018(16) 0.0060(13) -0.0010(15)
C2 0.0144(17) 0.013(3) 0.028(2) 0.0020(19) 0.0028(15) 0.0005(17)
O2 0.0285(16) 0.0183(17) 0.0268(16) 0.0016(13) 0.0032(13) 0.0045(12)
N2 0.0134(13) 0.019(2) 0.0164(17) -0.0004(17) 0.0009(11) -0.0017(16)
C3 0.0149(15) 0.0140(17) 0.0171(16) -0.001(3) 0.0030(13) 0.000(3)
C4 0.0128(19) 0.015(2) 0.020(2) -0.0015(17) 0.0038(16) 0.0005(15)
C5 0.021(2) 0.019(2) 0.021(2) 0.0020(18) 0.0064(17) 0.0007(17)
C6 0.0174(19) 0.027(3) 0.0137(19) -0.0001(15) 0.0005(16) 0.0030(15)
C7 0.0143(18) 0.020(3) 0.020(2) -0.0043(15) -0.0002(16) -0.0025(14)
C8 0.018(2) 0.0133(19) 0.0162(19) -0.0017(17) 0.0059(16) 0.0045(16)
C9 0.0147(19) 0.017(2) 0.018(2) 0.0000(17) -0.0015(16) -0.0032(16)
C10 0.016(2) 0.024(3) 0.021(2) 0.0007(18) 0.0013(16) -0.0002(17)
C11 0.023(2) 0.021(2) 0.027(2) 0.0040(19) 0.0077(18) 0.0014(18)
C12 0.047(3) 0.036(3) 0.060(4) -0.021(3) 0.027(3) -0.012(2)
C13 0.029(3) 0.063(5) 0.049(4) 0.002(3) 0.010(3) 0.013(3)
C14 0.026(2) 0.017(2) 0.033(2) 0.0050(19) 0.0059(19) -0.0011(17)
C15 0.033(2) 0.025(3) 0.035(3) 0.012(2) 0.012(2) -0.003(2)
C16 0.026(2) 0.028(3) 0.030(2) 0.001(2) 0.0159(19) -0.0024(19)
C17 0.013(2) 0.022(3) 0.025(2) -0.0009(19) 0.0020(17) -0.0016(18)
C18 0.0171(19) 0.017(3) 0.029(2) -0.0032(17) 0.0090(16) 0.0020(16)
C19 0.026(2) 0.023(2) 0.037(2) 0.0032(19) 0.0059(19) 0.0022(18)
C20 0.028(2) 0.039(3) 0.035(3) -0.010(2) 0.008(2) 0.002(2)
C21 0.019(2) 0.021(2) 0.017(2) 0.0036(17) 0.0016(16) -0.0060(17)
C22 0.024(2) 0.021(3) 0.029(2) 0.004(2) 0.0000(18) -0.0042(18)
C23 0.029(3) 0.015(3) 0.040(3) -0.004(2) -0.002(2) -0.001(2)
C24 0.039(3) 0.029(3) 0.068(4) 0.003(3) -0.003(3) 0.001(2)
C25 0.060(3) 0.040(3) 0.045(3) -0.011(3) 0.008(3) 0.008(3)
C26 0.034(3) 0.021(3) 0.050(3) 0.000(2) -0.008(2) -0.011(2)
C27 0.025(2) 0.037(3) 0.054(3) 0.008(3) -0.010(2) -0.014(2)
C28 0.023(3) 0.031(3) 0.043(3) 0.009(2) 0.001(2) 0.001(2)
C29 0.014(2) 0.034(3) 0.025(3) 0.007(2) 0.0040(19) -0.001(2)
C30 0.019(2) 0.026(2) 0.040(3) 0.000(2) 0.008(2) 0.0031(19)
C31 0.045(3) 0.032(3) 0.045(3) 0.009(3) 0.012(3) 0.006(3)
C32 0.046(3) 0.037(3) 0.040(3) 0.004(3) 0.011(2) 0.010(2)
C37 0.021(2) 0.010(2) 0.0162(19) 0.0010(16) -0.0004(16) 0.0044(16)
C38 0.0182(19) 0.016(2) 0.0145(19) -0.0022(16) 0.0047(15) -0.0030(16)
C39 0.018(2) 0.021(2) 0.0156(19) 0.0053(17) 0.0062(16) -0.0023(17)
C40 0.020(2) 0.022(2) 0.023(2) 0.0050(18) 0.0087(17) -0.0015(17)
C41 0.027(2) 0.025(3) 0.024(2) -0.0030(19) 0.0112(18) -0.0009(18)
C42 0.047(3) 0.027(3) 0.028(2) -0.003(2) 0.015(2) -0.003(2)
C43 0.044(3) 0.039(3) 0.027(2) 0.003(2) 0.000(2) 0.000(2)
C44 0.026(2) 0.028(3) 0.038(3) -0.001(2) 0.014(2) 0.003(2)
C45 0.015(2) 0.042(3) 0.053(3) 0.003(3) 0.011(2) -0.001(2)
C46 0.021(2) 0.039(3) 0.029(2) 0.003(2) 0.0009(18) -0.004(2)
C47 0.021(2) 0.027(3) 0.019(2) 0.0034(19) 0.0048(17) -0.0026(18)
C48 0.026(2) 0.021(2) 0.027(2) -0.0031(19) -0.0009(18) -0.0050(18)
C49 0.099(5) 0.045(4) 0.036(3) 0.000(3) 0.031(3) 0.012(3)
C50 0.073(4) 0.053(4) 0.078(4) -0.036(3) 0.039(3) -0.038(3)
C51 0.024(2) 0.016(2) 0.023(2) -0.0011(19) 0.0055(18) -0.0041(17)
C52 0.025(2) 0.016(2) 0.023(2) 0.0029(18) 0.0032(17) 0.0033(17)
C53 0.018(2) 0.015(2) 0.030(2) -0.0022(18) 0.0018(17) -0.0002(17)
C54 0.019(2) 0.014(2) 0.018(3) -0.0045(19) 0.0035(17) 0.0008(17)
C55 0.017(2) 0.013(2) 0.026(2) 0.0040(18) 0.0040(17) 0.0003(17)
C56 0.0137(19) 0.018(2) 0.028(2) 0.0024(18) 0.0071(17) 0.0024(17)
C57 0.026(2) 0.011(2) 0.025(2) 0.0020(17) 0.0085(18) 0.0014(17)
C58 0.037(3) 0.021(3) 0.045(3) -0.003(2) 0.020(2) 0.001(2)
C59 0.043(3) 0.036(3) 0.050(3) -0.003(3) -0.011(2) -0.003(2)
C60 0.032(3) 0.019(3) 0.036(3) 0.001(2) 0.016(2) 0.0005(19)
C61 0.036(3) 0.016(3) 0.042(3) 0.007(2) 0.023(2) -0.0013(19)
C62 0.030(2) 0.021(3) 0.040(3) -0.005(2) 0.015(2) -0.0057(19)
C63 0.021(2) 0.017(2) 0.030(2) 0.0023(19) 0.0082(18) 0.0015(17)
C64 0.032(2) 0.019(2) 0.029(2) 0.000(2) 0.0127(19) -0.0037(19)
C65 0.036(2) 0.027(2) 0.0290(19) -0.012(3) 0.0025(16) 0.008(3)
C66 0.063(4) 0.056(4) 0.032(3) -0.001(3) 0.001(3) 0.031(3)

loop_
_atom_type_symbol
_atom_type_description
_atom_type_scat_dispersion_real
_atom_type_scat_dispersion_imag
_atom_type_scat_source
C C 0.0181 0.0091 'International Tables Vol C Tables 4.2.6.8 and 6.1.1.4'
H H 0.0000 0.0000 'International Tables Vol C Tables 4.2.6.8 and 6.1.1.4'
O O 0.0492 0.0322 'International Tables Vol C Tables 4.2.6.8 and 6.1.1.4'
Pd Pd 0.1215 3.9337 'International Tables Vol C Tables 4.2.6.8 and 6.1.1.4'
N N 0.0311 0.0180 'International Tables Vol C Tables 4.2.6.8 and 6.1.1.4'

loop_
_geom_angle_atom_site_label_1
_geom_angle_atom_site_label_2
_geom_angle_atom_site_label_3
_geom_angle
O2 Pd1 C1 152.64(14)
O2 Pd1 C2 106.15(16)
C1 Pd1 C2 101.20(18)
O2 Pd1 O1 41.80(12)
C1 Pd1 O1 110.85(14)
C2 Pd1 O1 147.90(16)
O2 O1 Pd1 68.78(17)
N1 C1 Pd1 173.3(3)
C1 N1 C37 169.7(4)
N2 C2 Pd1 167.9(4)
O1 O2 Pd1 69.42(17)
C2 N2 C3 168.9(4)
C4 C3 N2 119.1(4)
C4 C3 C8 123.6(3)
N2 C3 C8 117.2(4)
C3 C4 C5 117.6(3)
C3 C4 C21 120.7(3)
C5 C4 C21 121.7(4)
C6 C5 C4 120.0(4)
C6 C5 H5A 120.0
C4 C5 H5A 120.0
C7 C6 C5 121.0(4)
C7 C6 H6A 119.5
C5 C6 H6A 119.5
C6 C7 C8 120.6(4)
C6 C7 H7A 119.7
C8 C7 H7A 119.7
C7 C8 C3 117.1(4)
C7 C8 C9 122.8(4)
C3 C8 C9 120.1(3)
C10 C9 C17 120.8(4)
C10 C9 C8 119.8(4)
C17 C9 C8 119.4(4)
C14 C10 C9 119.2(4)
C14 C10 C11 118.8(4)
C9 C10 C11 122.0(4)
C12 C11 C10 112.8(4)
C12 C11 C13 110.6(5)
C10 C11 C13 110.0(4)
C12 C11 H11A 107.8
C10 C11 H11A 107.8
C13 C11 H11A 107.8
C11 C12 H12A 109.5
C11 C12 H12B 109.5
H12A C12 H12B 109.5
C11 C12 H12C 109.5
H12A C12 H12C 109.5
H12B C12 H12C 109.5
C11 C13 H13A 109.5
C11 C13 H13B 109.5
H13A C13 H13B 109.5
C11 C13 H13C 109.5
H13A C13 H13C 109.5
H13B C13 H13C 109.5
C15 C14 C10 120.5(4)
C15 C14 H14A 119.8
C10 C14 H14A 119.8
C14 C15 C16 120.0(4)
C14 C15 H15A 120.0
C16 C15 H15A 120.0
C17 C16 C15 121.3(4)
C17 C16 H16A 119.3
C15 C16 H16A 119.3
C16 C17 C9 118.1(4)
C16 C17 C18 120.4(4)
C9 C17 C18 121.4(4)
C17 C18 C20 113.8(4)
C17 C18 C19 108.3(4)
C20 C18 C19 110.6(3)
C17 C18 H18A 108.0
C20 C18 H18A 108.0
C19 C18 H18A 108.0
C18 C19 H19A 109.5
C18 C19 H19B 109.5
H19A C19 H19B 109.5
C18 C19 H19C 109.5
H19A C19 H19C 109.5
H19B C19 H19C 109.5
C18 C20 H20A 109.5
C18 C20 H20B 109.5
H20A C20 H20B 109.5
C18 C20 H20C 109.5
H20A C20 H20C 109.5
H20B C20 H20C 109.5
C29 C21 C22 121.4(4)
C29 C21 C4 119.2(4)
C22 C21 C4 119.4(4)
C26 C22 C21 118.0(4)
C26 C22 C23 119.8(5)
C21 C22 C23 122.1(4)
C22 C23 C25 110.9(5)
C22 C23 C24 112.6(5)
C25 C23 C24 110.6(5)
C22 C23 H23A 107.5
C25 C23 H23A 107.5
C24 C23 H23A 107.5
C23 C24 H24A 109.5
C23 C24 H24B 109.5
H24A C24 H24B 109.5
C23 C24 H24C 109.5
H24A C24 H24C 109.5
H24B C24 H24C 109.5
C23 C25 H25A 109.5
C23 C25 H25B 109.5
H25A C25 H25B 109.5
C23 C25 H25C 109.5
H25A C25 H25C 109.5
H25B C25 H25C 109.5
C27 C26 C22 121.3(5)
C27 C26 H26A 119.4
C22 C26 H26A 119.4
C28 C27 C26 119.7(4)
C28 C27 H27A 120.1
C26 C27 H27A 120.1
C27 C28 C29 121.6(5)
C27 C28 H28A 119.2
C29 C28 H28A 119.2
C28 C29 C21 118.0(5)
C28 C29 C30 118.7(5)
C21 C29 C30 123.3(4)
C32 C30 C29 110.9(4)
C32 C30 C31 110.8(4)
C29 C30 C31 112.5(5)
C32 C30 H30A 107.5
C29 C30 H30A 107.5
C31 C30 H30A 107.5
C30 C31 H31A 109.5
C30 C31 H31B 109.5
H31A C31 H31B 109.5
C30 C31 H31C 109.5
H31A C31 H31C 109.5
H31B C31 H31C 109.5
C30 C32 H32A 109.5
C30 C32 H32B 109.5
H32A C32 H32B 109.5
C30 C32 H32C 109.5
H32A C32 H32C 109.5
H32B C32 H32C 109.5
C38 C37 N1 118.8(3)
C38 C37 C54 123.4(4)
N1 C37 C54 117.7(4)
C37 C38 C51 117.0(4)
C37 C38 C39 121.9(4)
C51 C38 C39 121.1(4)
C40 C39 C47 121.2(4)
C40 C39 C38 118.9(4)
C47 C39 C38 119.9(4)
C44 C40 C39 118.6(4)
C44 C40 C41 118.9(4)
C39 C40 C41 122.4(4)
C42 C41 C40 113.7(4)
C42 C41 C43 110.8(4)
C40 C41 C43 109.3(4)
C42 C41 H41A 107.6
C40 C41 H41A 107.6
C43 C41 H41A 107.6
C41 C42 H42A 109.5
C41 C42 H42B 109.5
H42A C42 H42B 109.5
C41 C42 H42C 109.5
H42A C42 H42C 109.5
H42B C42 H42C 109.5
C41 C43 H43A 109.5
C41 C43 H43B 109.5
H43A C43 H43B 109.5
C41 C43 H43C 109.5
H43A C43 H43C 109.5
H43B C43 H43C 109.5
C45 C44 C40 121.0(5)
C45 C44 H44A 119.5
C40 C44 H44A 119.5
C44 C45 C46 120.3(4)
C44 C45 H45A 119.8
C46 C45 H45A 119.8
C45 C46 C47 120.5(4)
C45 C46 H46A 119.8
C47 C46 H46A 119.8
C46 C47 C39 118.4(4)
C46 C47 C48 119.5(4)
C39 C47 C48 122.1(4)
C47 C48 C50 115.4(4)
C47 C48 C49 110.6(4)
C50 C48 C49 109.4(5)
C47 C48 H48A 107.0
C50 C48 H48A 107.0
C49 C48 H48A 107.0
C48 C49 H49A 109.5
C48 C49 H49B 109.5
H49A C49 H49B 109.5
C48 C49 H49C 109.5
H49A C49 H49C 109.5
H49B C49 H49C 109.5
C48 C50 H50A 109.5
C48 C50 H50B 109.5
H50A C50 H50B 109.5
C48 C50 H50C 109.5
H50A C50 H50C 109.5
H50B C50 H50C 109.5
C52 C51 C38 121.1(4)
C52 C51 H51A 119.4
C38 C51 H51A 119.4
C51 C52 C53 120.9(4)
C51 C52 H52A 119.6
C53 C52 H52A 119.6
C52 C53 C54 120.1(4)
C52 C53 H53A 119.9
C54 C53 H53A 119.9
C53 C54 C37 117.5(4)
C53 C54 C55 123.2(4)
C37 C54 C55 119.2(4)
C56 C55 C63 120.7(4)
C56 C55 C54 120.5(4)
C63 C55 C54 118.8(4)
C60 C56 C55 118.3(4)
C60 C56 C57 119.9(4)
C55 C56 C57 121.7(4)
C56 C57 C58 112.1(4)
C56 C57 C59 109.9(4)
C58 C57 C59 110.7(4)
C56 C57 H57A 108.0
C58 C57 H57A 108.0
C59 C57 H57A 108.0
C57 C58 H58A 109.5
C57 C58 H58B 109.5
H58A C58 H58B 109.5
C57 C58 H58C 109.5
H58A C58 H58C 109.5
H58B C58 H58C 109.5
C57 C59 H59A 109.5
C57 C59 H59B 109.5
H59A C59 H59B 109.5
C57 C59 H59C 109.5
H59A C59 H59C 109.5
H59B C59 H59C 109.5
C61 C60 C56 121.0(5)
C61 C60 H60A 119.5
C56 C60 H60A 119.5
C60 C61 C62 120.5(4)
C60 C61 H61A 119.7
C62 C61 H61A 119.7
C61 C62 C63 120.3(4)
C61 C62 H62A 119.9
C63 C62 H62A 119.9
C62 C63 C55 119.0(4)
C62 C63 C64 119.2(4)
C55 C63 C64 121.7(4)
C66 C64 C65 110.6(4)
C66 C64 C63 109.7(4)
C65 C64 C63 113.4(4)
C66 C64 H64A 107.6
C65 C64 H64A 107.6
C63 C64 H64A 107.6
C64 C65 H65A 109.5
C64 C65 H65B 109.5
H65A C65 H65B 109.5
C64 C65 H65C 109.5
H65A C65 H65C 109.5
H65B C65 H65C 109.5
C64 C66 H66A 109.5
C64 C66 H66B 109.5
H66A C66 H66B 109.5
C64 C66 H66C 109.5
H66A C66 H66C 109.5
H66B C66 H66C 109.5

loop_
_geom_bond_atom_site_label_1
_geom_bond_atom_site_label_2
_geom_bond_distance
Pd1 O2 1.978(3)
Pd1 C1 1.980(4)
Pd1 C2 1.980(4)
Pd1 O1 1.987(3)
O1 O2 1.415(4)
C1 N1 1.157(5)
N1 C37 1.404(5)
C2 N2 1.144(5)
N2 C3 1.398(4)
C3 C4 1.384(6)
C3 C8 1.398(6)
C4 C5 1.390(6)
C4 C21 1.511(5)
C5 C6 1.389(6)
C5 H5A 0.9500
C6 C7 1.382(6)
C6 H6A 0.9500
C7 C8 1.384(6)
C7 H7A 0.9500
C8 C9 1.504(6)
C9 C10 1.393(6)
C9 C17 1.412(6)
C10 C14 1.389(6)
C10 C11 1.524(6)
C11 C12 1.512(7)
C11 C13 1.524(7)
C11 H11A 1.0000
C12 H12A 0.9800
C12 H12B 0.9800
C12 H12C 0.9800
C13 H13A 0.9800
C13 H13B 0.9800
C13 H13C 0.9800
C14 C15 1.380(7)
C14 H14A 0.9500
C15 C16 1.385(7)
C15 H15A 0.9500
C16 C17 1.383(7)
C16 H16A 0.9500
C17 C18 1.515(7)
C18 C20 1.527(6)
C18 C19 1.537(6)
C18 H18A 1.0000
C19 H19A 0.9800
C19 H19B 0.9800
C19 H19C 0.9800
C20 H20A 0.9800
C20 H20B 0.9800
C20 H20C 0.9800
C21 C29 1.394(6)
C21 C22 1.403(7)
C22 C26 1.387(6)
C22 C23 1.511(7)
C23 C25 1.526(8)
C23 C24 1.528(8)
C23 H23A 1.0000
C24 H24A 0.9800
C24 H24B 0.9800
C24 H24C 0.9800
C25 H25A 0.9800
C25 H25B 0.9800
C25 H25C 0.9800
C26 C27 1.375(8)
C26 H26A 0.9500
C27 C28 1.371(9)
C27 H27A 0.9500
C28 C29 1.387(7)
C28 H28A 0.9500
C29 C30 1.518(7)
C30 C32 1.509(7)
C30 C31 1.534(8)
C30 H30A 1.0000
C31 H31A 0.9800
C31 H31B 0.9800
C31 H31C 0.9800
C32 H32A 0.9800
C32 H32B 0.9800
C32 H32C 0.9800
C37 C38 1.389(6)
C37 C54 1.405(6)
C38 C51 1.393(6)
C38 C39 1.507(6)
C39 C40 1.397(6)
C39 C47 1.405(6)
C40 C44 1.392(6)
C40 C41 1.526(6)
C41 C42 1.522(7)
C41 C43 1.527(6)
C41 H41A 1.0000
C42 H42A 0.9800
C42 H42B 0.9800
C42 H42C 0.9800
C43 H43A 0.9800
C43 H43B 0.9800
C43 H43C 0.9800
C44 C45 1.378(7)
C44 H44A 0.9500
C45 C46 1.384(8)
C45 H45A 0.9500
C46 C47 1.400(6)
C46 H46A 0.9500
C47 C48 1.508(7)
C48 C50 1.510(7)
C48 C49 1.521(7)
C48 H48A 1.0000
C49 H49A 0.9800
C49 H49B 0.9800
C49 H49C 0.9800
C50 H50A 0.9800
C50 H50B 0.9800
C50 H50C 0.9800
C51 C52 1.381(6)
C51 H51A 0.9500
C52 C53 1.389(6)
C52 H52A 0.9500
C53 C54 1.391(7)
C53 H53A 0.9500
C54 C55 1.501(6)
C55 C56 1.403(6)
C55 C63 1.406(6)
C56 C60 1.393(6)
C56 C57 1.519(6)
C57 C58 1.521(6)
C57 C59 1.533(7)
C57 H57A 1.0000
C58 H58A 0.9800
C58 H58B 0.9800
C58 H58C 0.9800
C59 H59A 0.9800
C59 H59B 0.9800
C59 H59C 0.9800
C60 C61 1.379(7)
C60 H60A 0.9500
C61 C62 1.380(7)
C61 H61A 0.9500
C62 C63 1.392(6)
C62 H62A 0.9500
C63 C64 1.529(6)
C64 C66 1.506(7)
C64 C65 1.526(8)
C64 H64A 1.0000
C65 H65A 0.9800
C65 H65B 0.9800
C65 H65C 0.9800
C66 H66A 0.9800
C66 H66B 0.9800
C66 H66C 0.9800
